data_2241006
loop_
_publ_author_name
'Kang, Gihaeng'
'Kim, Jineun'
'Kwon, Eunjin'
'Kim, Tae Ho'

_publ_section_title
;
 Crystal structure of dimethomorph
;
_journal_coeditor_code HG5456
_journal_issue 9
_journal_name_full 'Acta Crystallographica Section E'
_journal_page_first o654
_journal_paper_doi 10.1107/S2056989015014735
_journal_volume 71
_journal_year 2015
_chemical_formula_iupac 'C21 H22 Cl N O4'
_chemical_formula_moiety 'C21 H22 Cl N O4'
_chemical_formula_sum 'C21 H22 Cl N O4'
_chemical_formula_weight 387.84
_chemical_name_common dimethomorph
_chemical_name_systematic (<i>E</i>)-3-(4-Chlorophenyl)-3-(3,4-dimethoxyphenyl)-1-(morpholin-4-yl)prop-2-en-1-one
_space_group_crystal_system monoclinic
_space_group_IT_number 14
_space_group_name_Hall '-P 2ybc'
_space_group_name_H-M_alt 'P 1 21/c 1'
_symmetry_space_group_name_Hall '-P 2ybc'
_symmetry_space_group_name_H-M 'P 1 21/c 1'
_atom_sites_solution_hydrogens geom
_audit_creation_method SHELXL-2013
_cell_angle_alpha 90
_cell_angle_beta 97.1674(19)
_cell_angle_gamma 90
_cell_formula_units_Z 4
_cell_length_a 6.6238(2)
_cell_length_b 13.2232(4)
_cell_length_c 21.4810(7)
_cell_measurement_reflns_used 3670
_cell_measurement_temperature 173(2)
_cell_measurement_theta_max 23.98
_cell_measurement_theta_min 2.45
_cell_volume 1866.77(10)
_computing_cell_refinement
;
SAINT (Bruker, 2013)
;
_computing_data_collection
;
APEX2 (Bruker, 2013)
;
_computing_data_reduction
;
SAINT (Bruker, 2013)
;
_computing_molecular_graphics
;
DIAMOND (Brandenburg, 2010)
;
_computing_publication_material
;
SHELXTL (Sheldrick, 2008)
;
_computing_structure_refinement
;
SHELXL2013 (Sheldrick, 2015)
;
_computing_structure_solution
;
SHELXS97 (Sheldrick, 2008)
;
_diffrn_ambient_temperature 173(2)
_diffrn_measured_fraction_theta_full 1.000
_diffrn_measured_fraction_theta_max 0.991
_diffrn_measurement_device_type 'Bruker APEXII CCD'
_diffrn_measurement_method '\f and \w scans'
_diffrn_radiation_type MoK\a
_diffrn_radiation_wavelength 0.71073
_diffrn_reflns_av_R_equivalents 0.0469
_diffrn_reflns_limit_h_max 8
_diffrn_reflns_limit_h_min -8
_diffrn_reflns_limit_k_max 17
_diffrn_reflns_limit_k_min -14
_diffrn_reflns_limit_l_max 27
_diffrn_reflns_limit_l_min -27
_diffrn_reflns_number 18090
_diffrn_reflns_theta_full 25.242
_diffrn_reflns_theta_max 27.542
_diffrn_reflns_theta_min 1.812
_exptl_absorpt_coefficient_mu 0.232
_exptl_absorpt_correction_T_max 0.993
_exptl_absorpt_correction_T_min 0.917
_exptl_absorpt_correction_type multi-scan
_exptl_absorpt_process_details
;
(SADABS; Bruker, 2013)
;
_exptl_crystal_colour colourless
_exptl_crystal_density_diffrn 1.380
_exptl_crystal_description needle
_exptl_crystal_F_000 816
_exptl_crystal_size_max 0.380
_exptl_crystal_size_mid 0.060
_exptl_crystal_size_min 0.030
_refine_diff_density_max 0.274
_refine_diff_density_min -0.529
_refine_ls_extinction_method none
_refine_ls_goodness_of_fit_ref 1.035
_refine_ls_hydrogen_treatment constr
_refine_ls_matrix_type full
_refine_ls_number_parameters 246
_refine_ls_number_reflns 4276
_refine_ls_number_restraints 0
_refine_ls_restrained_S_all 1.035
_refine_ls_R_factor_all 0.0693
_refine_ls_R_factor_gt 0.0484
_refine_ls_shift/su_max 0.000
_refine_ls_shift/su_mean 0.000
_refine_ls_structure_factor_coef Fsqd
_refine_ls_weighting_details 'w=1/[\s^2^(Fo^2^)+(0.0590P)^2^+0.6606P] where P=(Fo^2^+2Fc^2^)/3'
_refine_ls_weighting_scheme calc
_refine_ls_wR_factor_gt 0.1210
_refine_ls_wR_factor_ref 0.1333
_reflns_number_gt 3119
_reflns_number_total 4276
_reflns_threshold_expression I>2\s(I)
_cod_data_source_file hg5456sup1.cf
_cod_data_source_block I
_cod_database_code 2241006
_shelx_space_group_comment
;
The symmetry employed for this shelxl refinement is uniquely defined
by the following loop, which should always be used as a source of
symmetry information in preference to the above space-group names.
They are only intended as comments.
;
_shelx_estimated_absorpt_t_min 0.917
_shelx_estimated_absorpt_t_max 0.993

loop_
_space_group_symop_operation_xyz
'x, y, z'
'-x, y+1/2, -z+1/2'
'-x, -y, -z'
'x, -y-1/2, z-1/2'

loop_
_atom_site_type_symbol
_atom_site_label
_atom_site_fract_x
_atom_site_fract_y
_atom_site_fract_z
_atom_site_U_iso_or_equiv
_atom_site_adp_type
_atom_site_calc_flag
_atom_site_occupancy
Cl Cl1 0.31366(10) 0.59912(5) 0.47448(3) 0.0574(2) Uani d 1
O O1 0.5956(2) 0.38430(11) 0.96279(6) 0.0370(4) Uani d 1
O O2 -0.0418(2) 0.34526(10) 0.82830(7) 0.0370(4) Uani d 1
O O3 -0.1413(2) 0.67931(10) 0.90317(6) 0.0337(3) Uani d 1
O O4 -0.4849(2) 0.73290(10) 0.84142(6) 0.0368(4) Uani d 1
N N1 0.2962(2) 0.35718(12) 0.85873(7) 0.0281(4) Uani d 1
C C1 0.5023(3) 0.38939(15) 0.84994(9) 0.0305(4) Uani d 1
H H1A 0.4969 0.4347 0.8131 0.037 Uiso calc 1
H H1B 0.5855 0.3296 0.8421 0.037 Uiso calc 1
C C2 0.5976(3) 0.44402(16) 0.90772(9) 0.0347(5) Uani d 1
H H2A 0.7399 0.4617 0.9027 0.042 Uiso calc 1
H H2B 0.5226 0.5078 0.9125 0.042 Uiso calc 1
C C3 0.3918(3) 0.35949(17) 0.97178(9) 0.0364(5) Uani d 1
H H3A 0.3150 0.4224 0.9772 0.044 Uiso calc 1
H H3B 0.3928 0.3187 1.0104 0.044 Uiso calc 1
C C4 0.2872(3) 0.30099(16) 0.91686(9) 0.0335(5) Uani d 1
H H4A 0.3542 0.2345 0.9142 0.040 Uiso calc 1
H H4B 0.1434 0.2890 0.9229 0.040 Uiso calc 1
C C5 0.1286(3) 0.37008(13) 0.81674(9) 0.0267(4) Uani d 1
C C6 0.1627(3) 0.41177(14) 0.75448(9) 0.0277(4) Uani d 1
H H6 0.2683 0.3819 0.7346 0.033 Uiso calc 1
C C7 0.0584(3) 0.48755(13) 0.72382(9) 0.0263(4) Uani d 1
C C8 0.1046(3) 0.51370(14) 0.65975(9) 0.0274(4) Uani d 1
C C9 0.1513(3) 0.43952(16) 0.61797(9) 0.0354(5) Uani d 1
H H9 0.1412 0.3702 0.6289 0.043 Uiso calc 1
C C10 0.2124(3) 0.46527(17) 0.56054(10) 0.0411(5) Uani d 1
H H10 0.2424 0.4140 0.5321 0.049 Uiso calc 1
C C11 0.2291(3) 0.56604(18) 0.54519(10) 0.0378(5) Uani d 1
C C12 0.1811(3) 0.64122(16) 0.58492(10) 0.0350(5) Uani d 1
H H12 0.1923 0.7103 0.5737 0.042 Uiso calc 1
C C13 0.1159(3) 0.61476(15) 0.64179(9) 0.0303(4) Uani d 1
H H13 0.0785 0.6664 0.6689 0.036 Uiso calc 1
C C14 -0.0896(3) 0.55131(13) 0.75275(9) 0.0261(4) Uani d 1
C C15 -0.0445(3) 0.58425(13) 0.81488(8) 0.0254(4) Uani d 1
H H15 0.0808 0.5648 0.8382 0.030 Uiso calc 1
C C16 -0.1772(3) 0.64407(13) 0.84292(8) 0.0255(4) Uani d 1
C C17 -0.3626(3) 0.67311(13) 0.80926(9) 0.0278(4) Uani d 1
C C18 -0.4093(3) 0.64144(14) 0.74781(9) 0.0304(4) Uani d 1
H H18 -0.5351 0.6606 0.7247 0.037 Uiso calc 1
C C19 -0.2734(3) 0.58161(14) 0.71962(9) 0.0293(4) Uani d 1
H H19 -0.3067 0.5612 0.6772 0.035 Uiso calc 1
C C20 0.0428(3) 0.64921(17) 0.93982(9) 0.0369(5) Uani d 1
H H20A 0.0476 0.5753 0.9428 0.055 Uiso calc 1
H H20B 0.0485 0.6782 0.9820 0.055 Uiso calc 1
H H20C 0.1591 0.6734 0.9199 0.055 Uiso calc 1
C C21 -0.6601(3) 0.77604(16) 0.80687(10) 0.0388(5) Uani d 1
H H21A -0.6192 0.8187 0.7733 0.058 Uiso calc 1
H H21B -0.7324 0.8172 0.8349 0.058 Uiso calc 1
H H21C -0.7499 0.7220 0.7885 0.058 Uiso calc 1

loop_
_atom_site_aniso_label
_atom_site_aniso_U_11
_atom_site_aniso_U_22
_atom_site_aniso_U_33
_atom_site_aniso_U_12
_atom_site_aniso_U_13
_atom_site_aniso_U_23
Cl1 0.0525(4) 0.0813(5) 0.0412(3) 0.0133(3) 0.0173(3) 0.0147(3)
O1 0.0326(8) 0.0484(8) 0.0281(7) -0.0095(7) -0.0041(6) 0.0043(6)
O2 0.0226(7) 0.0352(7) 0.0529(9) -0.0019(6) 0.0031(6) 0.0124(7)
O3 0.0356(8) 0.0358(7) 0.0283(7) 0.0058(6) -0.0015(6) -0.0037(6)
O4 0.0333(8) 0.0410(8) 0.0362(8) 0.0113(6) 0.0048(6) 0.0003(6)
N1 0.0243(8) 0.0340(9) 0.0255(8) -0.0049(7) 0.0017(7) 0.0040(7)
C1 0.0235(10) 0.0395(11) 0.0283(10) -0.0039(8) 0.0028(8) 0.0010(9)
C2 0.0310(11) 0.0399(11) 0.0325(11) -0.0102(9) 0.0011(9) 0.0024(9)
C3 0.0363(12) 0.0462(12) 0.0270(10) -0.0058(10) 0.0045(9) 0.0025(9)
C4 0.0324(11) 0.0373(11) 0.0309(11) -0.0074(9) 0.0045(9) 0.0065(9)
C5 0.0241(9) 0.0211(9) 0.0346(10) 0.0003(7) 0.0028(8) -0.0010(8)
C6 0.0238(9) 0.0271(9) 0.0313(10) -0.0006(8) -0.0001(8) -0.0017(8)
C7 0.0236(9) 0.0252(9) 0.0285(10) -0.0032(8) -0.0027(8) -0.0029(8)
C8 0.0228(9) 0.0302(10) 0.0279(10) 0.0004(8) -0.0020(8) -0.0016(8)
C9 0.0378(12) 0.0332(10) 0.0347(11) 0.0031(9) 0.0020(9) -0.0045(9)
C10 0.0394(12) 0.0484(13) 0.0361(12) 0.0060(10) 0.0077(10) -0.0077(10)
C11 0.0301(11) 0.0539(13) 0.0298(11) 0.0056(10) 0.0046(9) 0.0057(10)
C12 0.0290(11) 0.0387(11) 0.0360(11) 0.0038(9) -0.0013(9) 0.0073(9)
C13 0.0279(10) 0.0313(10) 0.0299(10) 0.0036(8) -0.0031(8) 0.0015(8)
C14 0.0251(9) 0.0232(9) 0.0291(10) -0.0019(7) -0.0003(8) 0.0024(8)
C15 0.0236(9) 0.0229(9) 0.0278(10) -0.0012(7) -0.0032(8) 0.0029(7)
C16 0.0270(10) 0.0235(9) 0.0253(10) -0.0024(7) 0.0008(8) 0.0025(7)
C17 0.0250(10) 0.0245(9) 0.0343(11) -0.0001(8) 0.0051(8) 0.0042(8)
C18 0.0224(9) 0.0326(10) 0.0345(11) 0.0010(8) -0.0033(8) 0.0043(8)
C19 0.0281(10) 0.0304(10) 0.0279(10) -0.0015(8) -0.0024(8) -0.0010(8)
C20 0.0337(11) 0.0473(12) 0.0275(11) 0.0019(10) -0.0055(9) -0.0033(9)
C21 0.0278(10) 0.0437(12) 0.0458(13) 0.0082(9) 0.0084(9) 0.0084(10)

loop_
_atom_type_symbol
_atom_type_description
_atom_type_scat_dispersion_real
_atom_type_scat_dispersion_imag
_atom_type_scat_source
C C 0.0033 0.0016 'International Tables Vol C Tables 4.2.6.8 and 6.1.1.4'
H H 0.0000 0.0000 'International Tables Vol C Tables 4.2.6.8 and 6.1.1.4'
N N 0.0061 0.0033 'International Tables Vol C Tables 4.2.6.8 and 6.1.1.4'
O O 0.0106 0.0060 'International Tables Vol C Tables 4.2.6.8 and 6.1.1.4'
Cl Cl 0.1484 0.1585 'International Tables Vol C Tables 4.2.6.8 and 6.1.1.4'

loop_
_geom_angle_atom_site_label_1
_geom_angle_atom_site_label_2
_geom_angle_atom_site_label_3
_geom_angle
C2 O1 C3 110.32(15)
C16 O3 C20 117.63(15)
C17 O4 C21 117.58(15)
C5 N1 C4 121.14(16)
C5 N1 C1 125.36(16)
C4 N1 C1 113.35(15)
N1 C1 C2 109.58(15)
N1 C1 H1A 109.8
C2 C1 H1A 109.8
N1 C1 H1B 109.8
C2 C1 H1B 109.8
H1A C1 H1B 108.2
O1 C2 C1 111.87(16)
O1 C2 H2A 109.2
C1 C2 H2A 109.2
O1 C2 H2B 109.2
C1 C2 H2B 109.2
H2A C2 H2B 107.9
O1 C3 C4 111.29(16)
O1 C3 H3A 109.4
C4 C3 H3A 109.4
O1 C3 H3B 109.4
C4 C3 H3B 109.4
H3A C3 H3B 108.0
N1 C4 C3 110.16(16)
N1 C4 H4A 109.6
C3 C4 H4A 109.6
N1 C4 H4B 109.6
C3 C4 H4B 109.6
H4A C4 H4B 108.1
O2 C5 N1 121.99(18)
O2 C5 C6 121.71(17)
N1 C5 C6 116.24(16)
C7 C6 C5 126.17(17)
C7 C6 H6 116.9
C5 C6 H6 116.9
C6 C7 C14 122.97(18)
C6 C7 C8 118.35(17)
C14 C7 C8 118.52(16)
C9 C8 C13 118.25(18)
C9 C8 C7 121.42(17)
C13 C8 C7 120.18(17)
C10 C9 C8 120.9(2)
C10 C9 H9 119.5
C8 C9 H9 119.5
C11 C10 C9 119.3(2)
C11 C10 H10 120.3
C9 C10 H10 120.3
C12 C11 C10 121.2(2)
C12 C11 Cl1 119.04(17)
C10 C11 Cl1 119.71(17)
C11 C12 C13 119.03(19)
C11 C12 H12 120.5
C13 C12 H12 120.5
C12 C13 C8 121.15(19)
C12 C13 H13 119.4
C8 C13 H13 119.4
C19 C14 C15 117.86(17)
C19 C14 C7 122.03(17)
C15 C14 C7 120.10(17)
C16 C15 C14 121.60(17)
C16 C15 H15 119.2
C14 C15 H15 119.2
O3 C16 C15 124.38(17)
O3 C16 C17 115.68(17)
C15 C16 C17 119.94(17)
O4 C17 C18 125.23(17)
O4 C17 C16 115.56(17)
C18 C17 C16 119.21(18)
C17 C18 C19 120.49(18)
C17 C18 H18 119.8
C19 C18 H18 119.8
C14 C19 C18 120.89(18)
C14 C19 H19 119.6
C18 C19 H19 119.6
O3 C20 H20A 109.5
O3 C20 H20B 109.5
H20A C20 H20B 109.5
O3 C20 H20C 109.5
H20A C20 H20C 109.5
H20B C20 H20C 109.5
O4 C21 H21A 109.5
O4 C21 H21B 109.5
H21A C21 H21B 109.5
O4 C21 H21C 109.5
H21A C21 H21C 109.5
H21B C21 H21C 109.5

loop_
_geom_bond_atom_site_label_1
_geom_bond_atom_site_label_2
_geom_bond_distance
Cl1 C11 1.739(2)
O1 C2 1.424(2)
O1 C3 1.426(2)
O2 C5 1.230(2)
O3 C16 1.368(2)
O3 C20 1.423(2)
O4 C17 1.378(2)
O4 C21 1.417(2)
N1 C5 1.351(2)
N1 C4 1.461(2)
N1 C1 1.464(2)
C1 C2 1.505(3)
C1 H1A 0.9900
C1 H1B 0.9900
C2 H2A 0.9900
C2 H2B 0.9900
C3 C4 1.505(3)
C3 H3A 0.9900
C3 H3B 0.9900
C4 H4A 0.9900
C4 H4B 0.9900
C5 C6 1.490(3)
C6 C7 1.342(3)
C6 H6 0.9500
C7 C14 1.487(3)
C7 C8 1.487(3)
C8 C9 1.390(3)
C8 C13 1.395(3)
C9 C10 1.388(3)
C9 H9 0.9500
C10 C11 1.380(3)
C10 H10 0.9500
C11 C12 1.373(3)
C12 C13 1.390(3)
C12 H12 0.9500
C13 H13 0.9500
C14 C19 1.390(3)
C14 C15 1.400(3)
C15 C16 1.376(3)
C15 H15 0.9500
C16 C17 1.398(3)
C17 C18 1.383(3)
C18 C19 1.392(3)
C18 H18 0.9500
C19 H19 0.9500
C20 H20A 0.9800
C20 H20B 0.9800
C20 H20C 0.9800
C21 H21A 0.9800
C21 H21B 0.9800
C21 H21C 0.9800

loop_
_geom_hbond_atom_site_label_D
_geom_hbond_atom_site_label_H
_geom_hbond_atom_site_label_A
_geom_hbond_site_symmetry_A
_geom_hbond_distance_DH
_geom_hbond_distance_HA
_geom_hbond_distance_DA
_geom_hbond_angle_DHA
C1 H1B O2 1_655 0.99 2.53 3.167(2) 121.8
C13 H13 O2 2_556 0.95 2.38 3.166(2) 139.9
C20 H20B O1 3_667 0.98 2.64 3.010(2) 102.8

loop_
_geom_torsion_atom_site_label_1
_geom_torsion_atom_site_label_2
_geom_torsion_atom_site_label_3
_geom_torsion_atom_site_label_4
_geom_torsion
C5 N1 C1 C2 132.71(19)
C4 N1 C1 C2 -51.7(2)
C3 O1 C2 C1 -60.0(2)
N1 C1 C2 O1 55.2(2)
C2 O1 C3 C4 59.7(2)
C5 N1 C4 C3 -132.19(19)
C1 N1 C4 C3 52.0(2)
O1 C3 C4 N1 -55.3(2)
C4 N1 C5 O2 8.1(3)
C1 N1 C5 O2 -176.63(17)
C4 N1 C5 C6 -169.19(17)
C1 N1 C5 C6 6.1(3)
O2 C5 C6 C7 50.0(3)
N1 C5 C6 C7 -132.7(2)
C5 C6 C7 C14 9.2(3)
C5 C6 C7 C8 -175.53(17)
C6 C7 C8 C9 37.0(3)
C14 C7 C8 C9 -147.52(18)
C6 C7 C8 C13 -138.47(19)
C14 C7 C8 C13 37.0(2)
C13 C8 C9 C10 1.6(3)
C7 C8 C9 C10 -173.99(18)
C8 C9 C10 C11 0.8(3)
C9 C10 C11 C12 -1.8(3)
C9 C10 C11 Cl1 177.89(16)
C10 C11 C12 C13 0.5(3)
Cl1 C11 C12 C13 -179.22(15)
C11 C12 C13 C8 1.9(3)
C9 C8 C13 C12 -2.9(3)
C7 C8 C13 C12 172.68(17)
C6 C7 C14 C19 -139.6(2)
C8 C7 C14 C19 45.1(2)
C6 C7 C14 C15 41.5(3)
C8 C7 C14 C15 -133.79(18)
C19 C14 C15 C16 0.5(3)
C7 C14 C15 C16 179.42(16)
C20 O3 C16 C15 -2.2(3)
C20 O3 C16 C17 178.19(16)
C14 C15 C16 O3 -179.46(17)
C14 C15 C16 C17 0.2(3)
C21 O4 C17 C18 -8.5(3)
C21 O4 C17 C16 171.23(17)
O3 C16 C17 O4 -0.4(2)
C15 C16 C17 O4 179.97(16)
O3 C16 C17 C18 179.34(16)
C15 C16 C17 C18 -0.3(3)
O4 C17 C18 C19 179.47(17)
C16 C17 C18 C19 -0.2(3)
C15 C14 C19 C18 -1.0(3)
C7 C14 C19 C18 -179.93(17)
C17 C18 C19 C14 0.9(3)

_cod_database_fobs_code 2241006
